data_1517350
loop_
_publ_author_name
'Jia, Xiangxiang'
'Li, Yan'
'Xiao, Longqiang'
'Liu, Lijian'

_publ_section_title
;
 Synthesis and characterization of fluorescent
 oligo(3,4,5-triethoxycarbonyl-2-pyrazoline)
;
_journal_issue 16
_journal_name_full 'Polymer Chemistry'
_journal_page_first 4781
_journal_paper_doi 10.1039/C4PY00315B
_journal_volume 5
_journal_year 2014
_chemical_formula_sum 'C12 H18 N2 O6'
_chemical_formula_weight 286.28
_chemical_name_systematic
;
 ?
;
_space_group_IT_number 19
_symmetry_cell_setting orthorhombic
_symmetry_space_group_name_Hall 'P 2ac 2ab'
_symmetry_space_group_name_H-M 'P 21 21 21'
_atom_sites_solution_hydrogens geom
_atom_sites_solution_primary direct
_atom_sites_solution_secondary difmap
_audit_creation_method SHELXL-97
_cell_angle_alpha 90.00
_cell_angle_beta 90.00
_cell_angle_gamma 90.00
_cell_formula_units_Z 4
_cell_length_a 7.8669(13)
_cell_length_b 10.4681(18)
_cell_length_c 17.696(3)
_cell_measurement_reflns_used 3724
_cell_measurement_temperature 296(2)
_cell_measurement_theta_max 23.54
_cell_measurement_theta_min 2.26
_cell_volume 1457.3(4)
_computing_cell_refinement 'Bruker SAINT'
_computing_data_collection 'Bruker APEX2'
_computing_data_reduction 'Bruker SAINT'
_computing_molecular_graphics 'Bruker SHELXTL'
_computing_publication_material 'Bruker SHELXTL'
_computing_structure_refinement 'SHELXL-97 (Sheldrick, 1997)'
_computing_structure_solution 'SHELXS-97 (Sheldrick, 1990)'
_diffrn_ambient_temperature 296(2)
_diffrn_measured_fraction_theta_full 0.999
_diffrn_measured_fraction_theta_max 0.999
_diffrn_measurement_device_type 'Bruker APEX-II CCD'
_diffrn_measurement_method '\f and \w scans'
_diffrn_radiation_monochromator graphite
_diffrn_radiation_source 'fine-focus sealed tube'
_diffrn_radiation_type MoK\a
_diffrn_radiation_wavelength 0.71073
_diffrn_reflns_av_R_equivalents 0.0199
_diffrn_reflns_av_sigmaI/netI 0.0210
_diffrn_reflns_limit_h_max 9
_diffrn_reflns_limit_h_min -9
_diffrn_reflns_limit_k_max 13
_diffrn_reflns_limit_k_min -12
_diffrn_reflns_limit_l_max 18
_diffrn_reflns_limit_l_min -22
_diffrn_reflns_number 8635
_diffrn_reflns_theta_full 26.50
_diffrn_reflns_theta_max 26.50
_diffrn_reflns_theta_min 2.26
_diffrn_standards_number 0
_exptl_absorpt_coefficient_mu 0.105
_exptl_absorpt_correction_T_max 0.9711
_exptl_absorpt_correction_T_min 0.9671
_exptl_absorpt_correction_type multi-scan
_exptl_absorpt_process_details SADABS
_exptl_crystal_colour colourless
_exptl_crystal_density_diffrn 1.305
_exptl_crystal_density_method 'not measured'
_exptl_crystal_description block
_exptl_crystal_F_000 608
_exptl_crystal_size_max 0.32
_exptl_crystal_size_mid 0.29
_exptl_crystal_size_min 0.28
_refine_diff_density_max 0.258
_refine_diff_density_min -0.264
_refine_diff_density_rms 0.038
_refine_ls_abs_structure_details 'Flack H D (1983), Acta Cryst. A39, 876-881'
_refine_ls_abs_structure_Flack -0.1(17)
_refine_ls_extinction_coef 0.011(3)
_refine_ls_extinction_expression Fc^*^=kFc[1+0.001xFc^2^\l^3^/sin(2\q)]^-1/4^
_refine_ls_extinction_method SHELXL
_refine_ls_goodness_of_fit_ref 1.046
_refine_ls_hydrogen_treatment constr
_refine_ls_matrix_type full
_refine_ls_number_parameters 185
_refine_ls_number_reflns 3028
_refine_ls_number_restraints 2
_refine_ls_restrained_S_all 1.076
_refine_ls_R_factor_all 0.0574
_refine_ls_R_factor_gt 0.0498
_refine_ls_shift/su_max 0.000
_refine_ls_shift/su_mean 0.000
_refine_ls_structure_factor_coef Fsqd
_refine_ls_weighting_details 'calc w=1/[\s^2^(Fo^2^)+(0.0753P)^2^+0.4400P] where P=(Fo^2^+2Fc^2^)/3'
_refine_ls_weighting_scheme calc
_refine_ls_wR_factor_gt 0.1358
_refine_ls_wR_factor_ref 0.1435
_reflns_number_gt 2638
_reflns_number_total 3028
_reflns_threshold_expression >2sigma(I)
_cod_data_source_file c4py00315b2.cif
_cod_data_source_block 121121jxx_0m
_cod_depositor_comments
;
The following automatic conversions were performed:

'_symmetry_cell_setting' value 'Orthorhombic' changed to
'orthorhombic' according to
/usr/data/users/saulius/crontab/automatic-downloads/current/RSC/lib/dictionaries/cif_core.dic
dictionary named 'cif_core.dic' version 2.4.2 from 2011-04-26.

Automatic conversion script
Id: cif_fix_values 2281 2013-09-26 08:29:07Z andrius 
;
_cod_original_sg_symbol_H-M P2(1)2(1)2(1)
_cod_database_code 1517350

loop_
_symmetry_equiv_pos_as_xyz
'x, y, z'
'-x+1/2, -y, z+1/2'
'-x, y+1/2, -z+1/2'
'x+1/2, -y+1/2, -z'

loop_
_atom_site_label
_atom_site_type_symbol
_atom_site_fract_x
_atom_site_fract_y
_atom_site_fract_z
_atom_site_U_iso_or_equiv
_atom_site_adp_type
_atom_site_occupancy
_atom_site_symmetry_multiplicity
_atom_site_calc_flag
_atom_site_refinement_flags
C1 C 0.1105(3) 0.4198(2) 0.08069(12) 0.0393(5) Uani 1 1 d .
C2 C 0.2765(3) 0.4783(2) 0.10625(12) 0.0371(5) Uani 1 1 d .
H2 H 0.2787 0.4872 0.1614 0.045 Uiso 1 1 calc R
C3 C 0.4023(3) 0.3736(2) 0.08019(12) 0.0392(5) Uani 1 1 d .
H3 H 0.4757 0.4070 0.0401 0.047 Uiso 1 1 calc R
C4 C -0.0581(3) 0.4762(2) 0.09013(15) 0.0452(5) Uani 1 1 d .
C5 C -0.2061(4) 0.6479(3) 0.1486(2) 0.0779(10) Uani 1 1 d .
H5A H -0.2301 0.7046 0.1066 0.093 Uiso 1 1 calc R
H5B H -0.3001 0.5885 0.1537 0.093 Uiso 1 1 calc R
C6 C -0.1866(7) 0.7206(5) 0.2171(3) 0.1245(19) Uani 1 1 d .
H6A H -0.1812 0.6635 0.2595 0.187 Uiso 1 1 calc R
H6B H -0.2818 0.7771 0.2229 0.187 Uiso 1 1 calc R
H6C H -0.0837 0.7697 0.2145 0.187 Uiso 1 1 calc R
C7 C 0.3072(3) 0.6057(2) 0.06875(15) 0.0477(6) Uani 1 1 d .
C8 C 0.3690(7) 0.8236(3) 0.0879(3) 0.1173(18) Uani 1 1 d D
H8A H 0.4793 0.8543 0.1042 0.141 Uiso 1 1 calc R
H8B H 0.3683 0.8215 0.0331 0.141 Uiso 1 1 calc R
C9 C 0.2411(9) 0.9075(4) 0.1137(4) 0.135(2) Uani 1 1 d D
H9A H 0.1348 0.8856 0.0905 0.202 Uiso 1 1 calc R
H9B H 0.2708 0.9937 0.1007 0.202 Uiso 1 1 calc R
H9C H 0.2307 0.9003 0.1676 0.202 Uiso 1 1 calc R
C10 C 0.5095(3) 0.3243(2) 0.14473(14) 0.0466(5) Uani 1 1 d .
C11 C 0.6823(8) 0.1560(5) 0.1866(2) 0.130(2) Uani 1 1 d D
H11A H 0.7348 0.2241 0.2156 0.156 Uiso 1 1 calc R
H11B H 0.6148 0.1049 0.2211 0.156 Uiso 1 1 calc R
C12 C 0.8094(6) 0.0795(5) 0.1550(3) 0.1204(18) Uani 1 1 d D
H12A H 0.7614 0.0276 0.1157 0.181 Uiso 1 1 calc R
H12B H 0.8570 0.0255 0.1934 0.181 Uiso 1 1 calc R
H12C H 0.8970 0.1328 0.1342 0.181 Uiso 1 1 calc R
N1 N 0.1271(3) 0.31112(19) 0.04811(11) 0.0449(5) Uani 1 1 d .
N2 N 0.2896(3) 0.2755(2) 0.04957(14) 0.0589(6) Uani 1 1 d .
H2A H 0.3246 0.2022 0.0341 0.071 Uiso 1 1 calc R
O1 O -0.1872(2) 0.4364(2) 0.06187(12) 0.0607(5) Uani 1 1 d .
O2 O -0.0493(2) 0.57842(18) 0.13469(13) 0.0635(6) Uani 1 1 d .
O3 O 0.3033(5) 0.6223(2) 0.00278(13) 0.1096(11) Uani 1 1 d .
O4 O 0.3413(4) 0.69579(19) 0.11706(14) 0.0845(8) Uani 1 1 d .
O5 O 0.5380(3) 0.3842(2) 0.20103(11) 0.0674(6) Uani 1 1 d .
O6 O 0.5720(3) 0.2112(2) 0.13019(12) 0.0767(7) Uani 1 1 d .

loop_
_atom_site_aniso_label
_atom_site_aniso_U_11
_atom_site_aniso_U_22
_atom_site_aniso_U_33
_atom_site_aniso_U_23
_atom_site_aniso_U_13
_atom_site_aniso_U_12
C1 0.0357(10) 0.0388(11) 0.0435(11) -0.0057(9) 0.0025(9) -0.0027(9)
C2 0.0346(11) 0.0383(11) 0.0384(11) -0.0047(8) -0.0002(9) -0.0008(8)
C3 0.0369(11) 0.0423(11) 0.0384(10) -0.0027(9) -0.0007(9) 0.0011(9)
C4 0.0390(12) 0.0435(12) 0.0532(13) -0.0082(10) 0.0045(10) -0.0018(9)
C5 0.0527(16) 0.071(2) 0.110(3) -0.0313(19) 0.0063(18) 0.0208(15)
C6 0.110(3) 0.147(5) 0.116(3) -0.046(3) 0.017(3) 0.057(3)
C7 0.0457(13) 0.0402(12) 0.0571(14) -0.0018(10) 0.0004(11) -0.0030(10)
C8 0.163(5) 0.0413(16) 0.147(4) -0.003(2) 0.042(4) -0.025(2)
C9 0.171(5) 0.077(3) 0.157(5) 0.041(3) 0.043(4) 0.030(3)
C10 0.0428(12) 0.0538(12) 0.0431(12) 0.0032(10) 0.0025(10) 0.0050(11)
C11 0.183(5) 0.148(4) 0.0596(19) 0.006(2) -0.019(3) 0.112(4)
C12 0.109(3) 0.139(4) 0.113(3) 0.005(3) -0.028(3) 0.052(3)
N1 0.0414(10) 0.0429(10) 0.0504(11) -0.0111(8) 0.0001(9) 0.0002(8)
N2 0.0422(11) 0.0517(12) 0.0828(16) -0.0291(11) -0.0086(11) 0.0076(9)
O1 0.0351(9) 0.0654(12) 0.0816(13) -0.0217(10) -0.0028(9) -0.0019(8)
O2 0.0399(9) 0.0574(10) 0.0934(14) -0.0333(11) 0.0008(9) 0.0074(8)
O3 0.206(4) 0.0652(14) 0.0582(13) 0.0112(11) -0.0041(17) -0.0305(18)
O4 0.129(2) 0.0419(11) 0.0823(15) -0.0106(10) 0.0106(14) -0.0237(12)
O5 0.0692(13) 0.0809(13) 0.0523(11) -0.0071(10) -0.0166(9) 0.0138(11)
O6 0.1053(18) 0.0699(13) 0.0549(11) 0.0000(10) -0.0101(11) 0.0429(13)

loop_
_atom_type_symbol
_atom_type_description
_atom_type_scat_dispersion_real
_atom_type_scat_dispersion_imag
_atom_type_scat_source
C C 0.0033 0.0016 'International Tables Vol C Tables 4.2.6.8 and 6.1.1.4'
H H 0.0000 0.0000 'International Tables Vol C Tables 4.2.6.8 and 6.1.1.4'
N N 0.0061 0.0033 'International Tables Vol C Tables 4.2.6.8 and 6.1.1.4'
O O 0.0106 0.0060 'International Tables Vol C Tables 4.2.6.8 and 6.1.1.4'

loop_
_geom_angle_atom_site_label_1
_geom_angle_atom_site_label_2
_geom_angle_atom_site_label_3
_geom_angle
N1 C1 C4 120.1(2)
N1 C1 C2 114.0(2)
C4 C1 C2 125.85(18)
C7 C2 C1 111.41(19)
C7 C2 C3 113.13(19)
C1 C2 C3 100.11(17)
C7 C2 H2 110.6
C1 C2 H2 110.6
C3 C2 H2 110.6
N2 C3 C10 112.3(2)
N2 C3 C2 102.73(18)
C10 C3 C2 111.95(19)
N2 C3 H3 109.9
C10 C3 H3 109.9
C2 C3 H3 109.9
O1 C4 O2 124.5(2)
O1 C4 C1 125.3(2)
O2 C4 C1 110.21(19)
C6 C5 O2 108.4(3)
C6 C5 H5A 110.0
O2 C5 H5A 110.0
C6 C5 H5B 110.0
O2 C5 H5B 110.0
H5A C5 H5B 108.4
C5 C6 H6A 109.5
C5 C6 H6B 109.5
H6A C6 H6B 109.5
C5 C6 H6C 109.5
H6A C6 H6C 109.5
H6B C6 H6C 109.5
O3 C7 O4 123.3(3)
O3 C7 C2 124.1(2)
O4 C7 C2 112.6(2)
C9 C8 O4 110.6(4)
C9 C8 H8A 109.5
O4 C8 H8A 109.5
C9 C8 H8B 109.5
O4 C8 H8B 109.5
H8A C8 H8B 108.1
C8 C9 H9A 109.5
C8 C9 H9B 109.5
H9A C9 H9B 109.5
C8 C9 H9C 109.5
H9A C9 H9C 109.5
H9B C9 H9C 109.5
O5 C10 O6 124.5(2)
O5 C10 C3 123.7(2)
O6 C10 C3 111.7(2)
C12 C11 O6 112.5(3)
C12 C11 H11A 109.1
O6 C11 H11A 109.1
C12 C11 H11B 109.1
O6 C11 H11B 109.1
H11A C11 H11B 107.8
C11 C12 H12A 109.5
C11 C12 H12B 109.5
H12A C12 H12B 109.5
C11 C12 H12C 109.5
H12A C12 H12C 109.5
H12B C12 H12C 109.5
C1 N1 N2 109.69(19)
N1 N2 C3 113.15(19)
N1 N2 H2A 123.4
C3 N2 H2A 123.4
C4 O2 C5 117.3(2)
C7 O4 C8 117.8(3)
C10 O6 C11 116.9(3)

loop_
_geom_bond_atom_site_label_1
_geom_bond_atom_site_label_2
_geom_bond_distance
C1 N1 1.282(3)
C1 C4 1.462(3)
C1 C2 1.512(3)
C2 C7 1.508(3)
C2 C3 1.547(3)
C2 H2 0.9800
C3 N2 1.461(3)
C3 C10 1.511(3)
C3 H3 0.9800
C4 O1 1.206(3)
C4 O2 1.331(3)
C5 C6 1.440(5)
C5 O2 1.453(3)
C5 H5A 0.9700
C5 H5B 0.9700
C6 H6A 0.9600
C6 H6B 0.9600
C6 H6C 0.9600
C7 O3 1.181(3)
C7 O4 1.301(3)
C8 C9 1.412(6)
C8 O4 1.450(4)
C8 H8A 0.9700
C8 H8B 0.9700
C9 H9A 0.9600
C9 H9B 0.9600
C9 H9C 0.9600
C10 O5 1.198(3)
C10 O6 1.308(3)
C11 C12 1.398(5)
C11 O6 1.443(4)
C11 H11A 0.9700
C11 H11B 0.9700
C12 H12A 0.9600
C12 H12B 0.9600
C12 H12C 0.9600
N1 N2 1.332(3)
N2 H2A 0.8600

loop_
_geom_hbond_atom_site_label_D
_geom_hbond_atom_site_label_H
_geom_hbond_atom_site_label_A
_geom_hbond_distance_DH
_geom_hbond_distance_HA
_geom_hbond_distance_DA
_geom_hbond_angle_DHA
_geom_hbond_site_symmetry_A
N2 H2A O1 0.86 2.24 2.974(3) 143.9 4

loop_
_geom_torsion_atom_site_label_1
_geom_torsion_atom_site_label_2
_geom_torsion_atom_site_label_3
_geom_torsion_atom_site_label_4
_geom_torsion
N1 C1 C2 C7 119.7(2)
C4 C1 C2 C7 -60.2(3)
N1 C1 C2 C3 -0.2(2)
C4 C1 C2 C3 179.9(2)
C7 C2 C3 N2 -121.5(2)
C1 C2 C3 N2 -2.8(2)
C7 C2 C3 C10 117.8(2)
C1 C2 C3 C10 -123.5(2)
N1 C1 C4 O1 -9.1(4)
C2 C1 C4 O1 170.7(3)
N1 C1 C4 O2 170.8(2)
C2 C1 C4 O2 -9.3(3)
C1 C2 C7 O3 -53.1(4)
C3 C2 C7 O3 58.8(4)
C1 C2 C7 O4 128.0(2)
C3 C2 C7 O4 -120.2(2)
N2 C3 C10 O5 -138.8(3)
C2 C3 C10 O5 -23.8(3)
N2 C3 C10 O6 43.7(3)
C2 C3 C10 O6 158.6(2)
C4 C1 N1 N2 -176.6(2)
C2 C1 N1 N2 3.6(3)
C1 N1 N2 C3 -5.7(3)
C10 C3 N2 N1 125.8(2)
C2 C3 N2 N1 5.3(3)
O1 C4 O2 C5 -1.4(4)
C1 C4 O2 C5 178.6(3)
C6 C5 O2 C4 158.5(4)
O3 C7 O4 C8 2.5(6)
C2 C7 O4 C8 -178.5(3)
C9 C8 O4 C7 115.3(5)
O5 C10 O6 C11 0.2(5)
C3 C10 O6 C11 177.7(3)
C12 C11 O6 C10 -147.3(5)
